data_4321210
loop_
_publ_author_name
'Chunming Cui'
'Herbert W. Roesky'
'Mathias Noltemeyer'
'Hans-Georg Schmidt'

_publ_contact_author
;
      Herbert W. Roesky
      Institut f\"ur Anorganische Chemie
      Universit\"at G\"ottingen
      Tammannstr. 4
      37077 G\"ottingen
      Germany
;
_publ_contact_author_email roesky@gwdg.de
_publ_contact_author_fax '049 551 393373'
_publ_contact_author_phone '049 551 393001'
_publ_section_title
;
 Syntheses and Structures of the Arylaluminum Chalcogenides (ArAlE)2 (Ar =
 2-(NEt2CH2)-6-MeC6H3, E = Se; Ar = 2,6-(NEt2CH2)2C6H3, E = Se, Te)
;
_journal_name_full 'Inorganic Chemistry'
_journal_page_first 3678
_journal_page_last 3681
_journal_paper_doi 10.1021/ic000255d
_journal_volume 39
_journal_year 2000
_chemical_formula_sum 'C19 H26 Al N Se'
_chemical_formula_weight 374.35
_chemical_name_systematic 'compound 3'
_space_group_IT_number 14
_symmetry_cell_setting monoclinic
_symmetry_space_group_name_Hall '-P 2yn'
_symmetry_space_group_name_H-M 'P 1 21/n 1'
_atom_sites_solution_hydrogens geom
_atom_sites_solution_primary direct
_atom_sites_solution_secondary difmap
_audit_creation_method SHELXL
_cell_angle_alpha 90.00
_cell_angle_beta 114.03(3)
_cell_angle_gamma 90.00
_cell_formula_units_Z 4
_cell_length_a 12.498(3)
_cell_length_b 11.556(2)
_cell_length_c 14.256(3)
_cell_measurement_reflns_used all
_cell_measurement_temperature 133(2)
_cell_measurement_theta_max 60
_cell_measurement_theta_min 7
_cell_volume 1880.5(8)
_computing_cell_refinement 'Bruker SMART'
_computing_data_collection 'Bruker SMART'
_computing_data_reduction SADABS
_computing_molecular_graphics SHELXTL
_computing_publication_material SHELXTL
_computing_structure_refinement 'SHELXL-93 (Sheldrick, 1993)'
_computing_structure_solution 'SHELXS-86 (Sheldrick, 1990)'
_diffrn_ambient_temperature 133(2)
_diffrn_measurement_device Bruker
_diffrn_measurement_method 'CCD 512*512 pixels'
_diffrn_radiation_monochromator graphite
_diffrn_radiation_source 'fine-focus sealed tube'
_diffrn_radiation_type MoK\a
_diffrn_radiation_wavelength 0.71073
_diffrn_reflns_av_R_equivalents 0.06750
_diffrn_reflns_av_sigmaI/netI 0.0356
_diffrn_reflns_limit_h_max 14
_diffrn_reflns_limit_h_min -16
_diffrn_reflns_limit_k_max 14
_diffrn_reflns_limit_k_min 0
_diffrn_reflns_limit_l_max 18
_diffrn_reflns_limit_l_min 0
_diffrn_reflns_number 25634
_diffrn_reflns_theta_max 27.50
_diffrn_reflns_theta_min 2.36
_exptl_absorpt_coefficient_mu 2.041
_exptl_absorpt_correction_type semiempirical
_exptl_crystal_colour none
_exptl_crystal_density_diffrn 1.322
_exptl_crystal_density_meas ?
_exptl_crystal_description blocks
_exptl_crystal_F_000 776
_exptl_crystal_size_max 1.00
_exptl_crystal_size_mid 0.80
_exptl_crystal_size_min 0.70
_refine_diff_density_max 0.880
_refine_diff_density_min -0.563
_refine_diff_density_rms 0.089
_refine_ls_extinction_method none
_refine_ls_goodness_of_fit_all 1.117
_refine_ls_goodness_of_fit_obs 1.133
_refine_ls_hydrogen_treatment riding
_refine_ls_matrix_type full
_refine_ls_number_parameters 203
_refine_ls_number_reflns 4296
_refine_ls_number_restraints 0
_refine_ls_restrained_S_all 1.124
_refine_ls_restrained_S_obs 1.133
_refine_ls_R_factor_all 0.0627
_refine_ls_R_factor_obs 0.0435
_refine_ls_shift/esd_max 0.002
_refine_ls_shift/esd_mean 0.000
_refine_ls_structure_factor_coef Fsqd
_refine_ls_weighting_details 'w=1/[\s^2^(Fo^2^)+(0.0480P)^2^+2.7000P] where P=(Fo^2^+2Fc^2^)/3'
_refine_ls_weighting_scheme calc
_refine_ls_wR_factor_all 0.1147
_refine_ls_wR_factor_obs 0.1016
_reflns_number_observed 3363
_reflns_number_total 4301
_reflns_observed_criterion >2sigma(I)
_cod_data_source_file ic000255d_2.cif
_cod_data_source_block ro4
_cod_depositor_comments
;
 Changing the _chemical_formula_sum data item value from
 'C19 H26 Al N Se cl e en in lu to' to 'C19 H26 Al N Se'.

 Antanas Vaitkus,
 2017-01-07

The following automatic conversions were performed:

'_exptl_crystal_density_meas' value 'none' was changed to '?' - the
value is perceived as not measured.

Automatic conversion script
Id: cif_fix_values 3008 2015-01-20 13:52:24Z robertas 

The following automatic conversions were performed:

'_refine_ls_weighting_scheme' value 'calc
w=1/[\s^2^(Fo^2^)+(0.0480P)^2^+2.7000P] where P=(Fo^2^+2Fc^2^)/3' was
changed to 'calc'. New tag '_refine_ls_weighting_details' was
created. The value of the new tag was set to
'w=1/[\s^2^(Fo^2^)+(0.0480P)^2^+2.7000P] where P=(Fo^2^+2Fc^2^)/3'.

Automatic conversion script
Id: cif_fix_values 3143 2015-03-26 13:38:13Z robertas 
;
_cod_original_cell_volume 1880.4(7)
_cod_original_formula_sum 'C19 H26 Al N Se incl. toluene'
_cod_database_code 4321210

loop_
_symmetry_equiv_pos_as_xyz
'x, y, z'
'-x+1/2, y+1/2, -z+1/2'
'-x, -y, -z'
'x-1/2, -y-1/2, z-1/2'

loop_
_atom_site_aniso_label
_atom_site_aniso_U_11
_atom_site_aniso_U_22
_atom_site_aniso_U_33
_atom_site_aniso_U_23
_atom_site_aniso_U_13
_atom_site_aniso_U_12
Se1 0.0291(2) 0.0265(2) 0.01427(15) 0.00015(13) 0.00527(12) -0.00048(14)
Al1 0.0251(5) 0.0213(5) 0.0164(4) -0.0024(4) 0.0046(4) 0.0022(4)
N1 0.0265(13) 0.0228(14) 0.0156(12) -0.0008(10) 0.0048(10) 0.0027(11)
C1 0.036(2) 0.040(2) 0.047(2) 0.000(2) 0.013(2) 0.012(2)
C2 0.040(2) 0.030(2) 0.033(2) -0.0046(15) 0.018(2) 0.005(2)
C3 0.036(2) 0.024(2) 0.0187(15) 0.0023(12) 0.0065(13) 0.0028(14)
C4 0.055(2) 0.027(2) 0.029(2) -0.0027(14) 0.008(2) -0.003(2)
C5 0.034(2) 0.026(2) 0.0122(14) -0.0025(12) 0.0023(13) -0.0002(14)
C11 0.0264(15) 0.023(2) 0.0184(14) 0.0015(12) 0.0052(12) 0.0004(13)
C12 0.031(2) 0.027(2) 0.024(2) 0.0015(13) 0.0086(13) 0.0029(13)
C12' 0.038(2) 0.042(2) 0.037(2) -0.014(2) 0.010(2) 0.007(2)
C13 0.028(2) 0.033(2) 0.037(2) 0.007(2) 0.0121(15) 0.0037(15)
C14 0.027(2) 0.036(2) 0.034(2) 0.011(2) 0.0044(14) -0.0035(15)
C15 0.033(2) 0.029(2) 0.021(2) -0.0005(14) 0.0010(13) -0.0041(15)
C16 0.032(2) 0.021(2) 0.0173(14) 0.0041(12) 0.0054(13) 0.0005(13)
C21 0.055(3) 0.047(2) 0.039(2) 0.002(2) 0.022(2) -0.016(2)
C21' 0.072(3) 0.065(3) 0.053(3) 0.003(2) 0.029(3) -0.007(3)
C22 0.049(2) 0.042(2) 0.037(2) -0.008(2) 0.020(2) -0.008(2)
C23 0.063(3) 0.059(3) 0.049(3) -0.011(2) 0.030(2) -0.013(2)
C24 0.060(3) 0.059(3) 0.041(2) 0.002(2) 0.014(2) -0.010(2)
C25 0.059(3) 0.049(3) 0.048(3) -0.006(2) 0.027(2) -0.011(2)
C26 0.054(2) 0.043(2) 0.033(2) -0.010(2) 0.027(2) -0.012(2)

loop_
_atom_site_label
_atom_site_type_symbol
_atom_site_fract_x
_atom_site_fract_y
_atom_site_fract_z
_atom_site_U_iso_or_equiv
_atom_site_thermal_displace_type
_atom_site_occupancy
_atom_site_calc_flag
_atom_site_refinement_flags
_atom_site_disorder_group
Se1 Se 0.49249(3) 0.94629(3) 0.11867(2) 0.02445(11) Uani 1 d . .
Al1 Al 0.61227(8) 1.05820(8) 0.06081(7) 0.0222(2) Uani 1 d . .
N1 N 0.6345(2) 1.2191(2) 0.1271(2) 0.0229(6) Uani 1 d . .
C1 C 0.4331(3) 1.3062(4) 0.0561(3) 0.0423(9) Uani 1 d . .
H1A H 0.3682(9) 1.3259(24) 0.0751(5) 0.063 Uiso 1 calc R .
H1B H 0.4089(16) 1.2433(10) 0.0056(9) 0.063 Uiso 1 calc R .
H1C H 0.4543(8) 1.3742(16) 0.0263(13) 0.063 Uiso 1 calc R .
C2 C 0.5377(3) 1.2678(3) 0.1508(3) 0.0334(8) Uani 1 d . .
H2A H 0.5680(3) 1.3348(3) 0.1974(3) 0.040 Uiso 1 calc R .
H2B H 0.5120(3) 1.2085(3) 0.1873(3) 0.040 Uiso 1 calc R .
C3 C 0.6705(3) 1.2992(3) 0.0621(2) 0.0278(7) Uani 1 d . .
H3A H 0.6028(3) 1.3095(3) -0.0046(2) 0.033 Uiso 1 calc R .
H3B H 0.7335(3) 1.2611(3) 0.0481(2) 0.033 Uiso 1 calc R .
C4 C 0.7136(4) 1.4183(3) 0.1069(3) 0.0399(9) Uani 1 d . .
H4A H 0.7299(24) 1.4648(9) 0.0567(9) 0.060 Uiso 1 calc R .
H4B H 0.7854(14) 1.4102(3) 0.1696(12) 0.060 Uiso 1 calc R .
H4C H 0.6533(11) 1.4566(10) 0.1231(20) 0.060 Uiso 1 calc R .
C5 C 0.7358(3) 1.1957(3) 0.2273(2) 0.0266(7) Uani 1 d . .
H5A H 0.7082(3) 1.1542(3) 0.2741(2) 0.032 Uiso 1 calc R .
H5B H 0.7715(3) 1.2697(3) 0.2602(2) 0.032 Uiso 1 calc R .
C11 C 0.7830(3) 1.0421(3) 0.1283(2) 0.0239(6) Uani 1 d . .
C12 C 0.8649(3) 0.9752(3) 0.1091(3) 0.0282(7) Uani 1 d . .
C12' C 0.8269(3) 0.8883(4) 0.0223(3) 0.0408(9) Uani 1 d . .
H12A H 0.8765(16) 0.8961(17) -0.0158(14) 0.061 Uiso 1 calc R .
H12B H 0.7450(8) 0.9027(16) -0.0241(12) 0.061 Uiso 1 calc R .
H12C H 0.8345(23) 0.8099(4) 0.0504(3) 0.061 Uiso 1 calc R .
C13 C 0.9840(3) 0.9880(3) 0.1695(3) 0.0334(8) Uani 1 d . .
H13A H 1.0391(3) 0.9417(3) 0.1563(3) 0.040 Uiso 1 calc R .
C14 C 1.0227(3) 1.0677(3) 0.2488(3) 0.0350(8) Uani 1 d . .
H14A H 1.1042(3) 1.0750(3) 0.2901(3) 0.042 Uiso 1 calc R .
C15 C 0.9438(3) 1.1371(3) 0.2686(3) 0.0310(8) Uani 1 d . .
H15A H 0.9705(3) 1.1929(3) 0.3221(3) 0.037 Uiso 1 calc R .
C16 C 0.8253(3) 1.1234(3) 0.2087(2) 0.0250(7) Uani 1 d . .
C21 C 0.2885(4) 1.2574(4) 0.3011(3) 0.0460(10) Uani 1 d . .
C21' C 0.1946(5) 1.3163(5) 0.2156(4) 0.0622(13) Uani 1 d . .
H21A H 0.1669(23) 1.2661(14) 0.1550(9) 0.093 Uiso 1 calc R .
H21B H 0.2248(10) 1.3886(17) 0.1999(19) 0.093 Uiso 1 calc R .
H21C H 0.1296(14) 1.3334(29) 0.2351(11) 0.093 Uiso 1 calc R .
C22 C 0.3492(4) 1.1650(4) 0.2806(3) 0.0420(9) Uani 1 d . .
H22A H 0.3295(4) 1.1390(4) 0.2123(3) 0.050 Uiso 1 calc R .
C23 C 0.4383(4) 1.1134(5) 0.3627(3) 0.0544(12) Uani 1 d . .
H23A H 0.4791(4) 1.0504(5) 0.3496(3) 0.065 Uiso 1 calc R .
C24 C 0.4705(4) 1.1487(4) 0.4623(3) 0.0552(12) Uani 1 d . .
H24A H 0.5322(4) 1.1112(4) 0.5171(3) 0.066 Uiso 1 calc R .
C25 C 0.4114(4) 1.2394(4) 0.4806(4) 0.0504(11) Uani 1 d . .
H25A H 0.4335(4) 1.2650(4) 0.5493(4) 0.061 Uiso 1 calc R .
C26 C 0.3203(4) 1.2955(4) 0.4026(3) 0.0406(9) Uani 1 d . .
H26A H 0.2804(4) 1.3582(4) 0.4173(3) 0.049 Uiso 1 calc R .

loop_
_atom_type_symbol
_atom_type_description
_atom_type_scat_dispersion_real
_atom_type_scat_dispersion_imag
_atom_type_scat_source
C C 0.0033 0.0016 'International Tables Vol C Tables 4.2.6.8 and 6.1.1.4'
H H 0.0000 0.0000 'International Tables Vol C Tables 4.2.6.8 and 6.1.1.4'
N N 0.0061 0.0033 'International Tables Vol C Tables 4.2.6.8 and 6.1.1.4'
Al Al 0.0645 0.0514 'International Tables Vol C Tables 4.2.6.8 and 6.1.1.4'
Se Se -0.0929 2.2259 'International Tables Vol C Tables 4.2.6.8 and 6.1.1.4'

loop_
_geom_angle_atom_site_label_1
_geom_angle_atom_site_label_2
_geom_angle_atom_site_label_3
_geom_angle
_geom_angle_site_symmetry_1
_geom_angle_site_symmetry_3
_geom_angle_publ_flag
Al1 Se1 Al1 77.52(4) 3_675 . ?
C11 Al1 N1 86.79(12) . . ?
C11 Al1 Se1 122.99(11) . 3_675 ?
N1 Al1 Se1 115.58(8) . 3_675 ?
C11 Al1 Se1 119.58(10) . . ?
N1 Al1 Se1 108.70(9) . . ?
Se1 Al1 Se1 102.48(4) 3_675 . ?
C11 Al1 Al1 146.00(11) . 3_675 ?
N1 Al1 Al1 126.91(9) . 3_675 ?
Se1 Al1 Al1 51.45(4) 3_675 3_675 ?
Se1 Al1 Al1 51.03(3) . 3_675 ?
C2 N1 C5 107.5(2) . . ?
C2 N1 C3 112.4(3) . . ?
C5 N1 C3 110.5(2) . . ?
C2 N1 Al1 118.4(2) . . ?
C5 N1 Al1 100.3(2) . . ?
C3 N1 Al1 107.0(2) . . ?
N1 C2 C1 113.2(3) . . ?
N1 C3 C4 116.3(3) . . ?
N1 C5 C16 109.4(2) . . ?
C12 C11 C16 117.8(3) . . ?
C12 C11 Al1 134.0(2) . . ?
C16 C11 Al1 108.0(2) . . ?
C13 C12 C11 120.3(3) . . ?
C13 C12 C12' 118.5(3) . . ?
C11 C12 C12' 121.2(3) . . ?
C14 C13 C12 120.5(3) . . ?
C13 C14 C15 120.6(3) . . ?
C16 C15 C14 118.6(3) . . ?
C15 C16 C11 122.1(3) . . ?
C15 C16 C5 120.9(3) . . ?
C11 C16 C5 117.0(3) . . ?
C26 C21 C22 120.0(4) . . ?
C26 C21 C21' 120.2(4) . . ?
C22 C21 C21' 119.7(4) . . ?
C23 C22 C21 118.0(4) . . ?
C24 C23 C22 123.0(5) . . ?
C25 C24 C23 118.2(5) . . ?
C24 C25 C26 122.5(4) . . ?
C25 C26 C21 118.3(4) . . ?

loop_
_geom_bond_atom_site_label_1
_geom_bond_atom_site_label_2
_geom_bond_distance
_geom_bond_site_symmetry_2
_geom_bond_publ_flag
Se1 Al1 2.3526(12) 3_675 ?
Se1 Al1 2.3663(11) . ?
Al1 C11 1.960(3) . ?
Al1 N1 2.052(3) . ?
Al1 Se1 2.3526(12) 3_675 ?
Al1 Al1 2.954(2) 3_675 ?
N1 C2 1.492(4) . ?
N1 C5 1.499(4) . ?
N1 C3 1.503(4) . ?
C1 C2 1.514(5) . ?
C3 C4 1.520(5) . ?
C5 C16 1.504(5) . ?
C11 C12 1.396(5) . ?
C11 C16 1.408(4) . ?
C12 C13 1.391(5) . ?
C12 C12' 1.512(5) . ?
C13 C14 1.384(5) . ?
C14 C15 1.386(5) . ?
C15 C16 1.384(5) . ?
C21 C26 1.406(5) . ?
C21 C22 1.408(6) . ?
C21 C21' 1.469(7) . ?
C22 C23 1.379(6) . ?
C23 C24 1.371(6) . ?
C24 C25 1.367(7) . ?
C25 C26 1.386(6) . ?
